data_4130196
loop_
_publ_author_name
'White, Paul B.'
'Jaworski, Jonathan N.'
'Fry, Charles G.'
'Dolinar, Brian S.'
'Guzei, Ilia A.'
'Stahl, Shannon S.'

_publ_section_title
;
 Structurally Diverse Diazafluorene-Ligated Palladium(II) Complexes and
 Their Implications for Aerobic Oxidation Reactions.
;
_journal_issue 14
_journal_name_full 'Journal of the American Chemical Society'
_journal_page_first 4869
_journal_page_last 4880
_journal_paper_doi 10.1021/jacs.6b01188
_journal_volume 138
_journal_year 2016
_chemical_formula_moiety 'C42 H48 N4 O10 Pd2, 1.53(C H Cl3)'
_chemical_formula_sum 'C43.54 H49.54 Cl4.63 N4 O10 Pd2'
_chemical_formula_weight 1165.78
_space_group_crystal_system triclinic
_space_group_IT_number 2
_space_group_name_Hall '-P 1'
_space_group_name_H-M_alt 'P -1'
_atom_sites_solution_hydrogens geom
_atom_sites_solution_primary direct
_audit_creation_date 2013-12-13
_audit_creation_method
;
Olex2 1.2
(compiled 2013.12.10 svn.r2850 for OlexSys, GUI svn.r4736)
;
_cell_angle_alpha 73.854(17)
_cell_angle_beta 72.031(6)
_cell_angle_gamma 80.916(7)
_cell_formula_units_Z 2
_cell_length_a 12.971(5)
_cell_length_b 13.996(4)
_cell_length_c 15.387(4)
_cell_measurement_reflns_used 9810
_cell_measurement_temperature 100.0
_cell_measurement_theta_max 30.54
_cell_measurement_theta_min 2.16
_cell_volume 2544.4(14)
_computing_cell_refinement 'SAINT+ Ver. 7.68A (Bruker-AXS, 2009)'
_computing_data_collection 'APEX2 Ver. 2012.14-3 (Bruker-AXS, 2012)'
_computing_data_reduction 'SAINT+ Ver. 7.68A'
_computing_molecular_graphics SHELXTL
_computing_publication_material SHELXTL
_computing_structure_refinement SHELXTL
_computing_structure_solution 'ShelXS-2013 (Sheldrick, 2008)'
_diffrn_ambient_temperature 100.0
_diffrn_detector_area_resol_mean 7.9
_diffrn_detector_type 'CCD area detector'
_diffrn_measured_fraction_theta_full 0.987
_diffrn_measured_fraction_theta_max 0.985
_diffrn_measurement_device 'three-circle diffractometer'
_diffrn_measurement_device_type 'Bruker SMART APEX2 area detector'
_diffrn_measurement_method '0.5\ \w and 0.5\ \f scans'
_diffrn_radiation_collimation 'focusing mirrors'
_diffrn_radiation_monochromator 'mirror optics'
_diffrn_radiation_probe x-ray
_diffrn_radiation_type MoK\a
_diffrn_radiation_wavelength 0.71073
_diffrn_reflns_av_R_equivalents 0.0233
_diffrn_reflns_av_unetI/netI 0.0186
_diffrn_reflns_Laue_measured_fraction_full 0.987
_diffrn_reflns_Laue_measured_fraction_max 0.985
_diffrn_reflns_limit_h_max 18
_diffrn_reflns_limit_h_min -18
_diffrn_reflns_limit_k_max 19
_diffrn_reflns_limit_k_min -20
_diffrn_reflns_limit_l_max 21
_diffrn_reflns_limit_l_min -21
_diffrn_reflns_number 72342
_diffrn_reflns_point_group_measured_fraction_full 0.987
_diffrn_reflns_point_group_measured_fraction_max 0.985
_diffrn_reflns_theta_full 26.000
_diffrn_reflns_theta_max 30.571
_diffrn_reflns_theta_min 1.435
_diffrn_source 'microfocus sealed X-ray tube'
_diffrn_source_type 'Incoatec I\ms'
_diffrn_standards_number 0
_exptl_absorpt_coefficient_mu 1.006
_exptl_absorpt_correction_T_max 0.9514
_exptl_absorpt_correction_T_min 0.8464
_exptl_absorpt_correction_type analytical
_exptl_absorpt_process_details
;
SADABS-2012/1 (Bruker,2012) was used for absorption correction.
wR2(int) was 0.0881 before and 0.0369 after correction.
The Ratio of minimum to maximum transmission is 0.8896.
The \l/2 correction factor is Not present.
;
_exptl_crystal_colour 'reddish orange'
_exptl_crystal_colour_modifier reddish
_exptl_crystal_colour_primary orange
_exptl_crystal_density_diffrn 1.522
_exptl_crystal_density_method 'not measured'
_exptl_crystal_description block
_exptl_crystal_F_000 1179
_exptl_crystal_size_max 0.258
_exptl_crystal_size_mid 0.192
_exptl_crystal_size_min 0.097
_refine_diff_density_max 2.252
_refine_diff_density_min -2.357
_refine_diff_density_rms 0.147
_refine_ls_extinction_method none
_refine_ls_goodness_of_fit_ref 1.287
_refine_ls_hydrogen_treatment mixed
_refine_ls_matrix_type full
_refine_ls_number_parameters 949
_refine_ls_number_reflns 15379
_refine_ls_number_restraints 1524
_refine_ls_restrained_S_all 1.280
_refine_ls_R_factor_all 0.0679
_refine_ls_R_factor_gt 0.0653
_refine_ls_shift/su_max 0.001
_refine_ls_shift/su_mean 0.000
_refine_ls_structure_factor_coef Fsqd
_refine_ls_weighting_details 'w=1/[\s^2^(Fo^2^)+18.9059P] where P=(Fo^2^+2Fc^2^)/3'
_refine_ls_weighting_scheme calc
_refine_ls_wR_factor_gt 0.1446
_refine_ls_wR_factor_ref 0.1458
_reflns_Friedel_coverage 0.000
_reflns_number_gt 14529
_reflns_number_total 15379
_reflns_threshold_expression 'I > 2\s(I)'
_cod_data_source_file ja6b01188_si_002.cif
_cod_data_source_block Structure-L
_cod_original_cell_volume 2544.3(15)
_cod_database_code 4130196
_shelxl_version_number 2013-3
_shelx_space_group_comment
;
The symmetry employed for this shelxl refinement is uniquely defined
by the following loop, which should always be used as a source of
symmetry information in preference to the above space-group names.
They are only intended as comments.
;
_shelx_estimated_absorpt_t_max 0.909
_shelx_estimated_absorpt_t_min 0.781
_olex2_refinement_description
;
1. Fixed Uiso
 At 1.2 times of:
  All C(H) groups
 At 1.5 times of:
  All C(H,H,H) groups
2. Shared sites
{O5, O5A, O5B}
3. Restrained distances
 Pd2-O7A \\sim Pd2-O7
 with sigma of 0.01
 Pd1-O3A \\sim Pd1-O3
 with sigma of 0.01
4. Uiso/Uaniso restraints and constraints
C2 \\sim C3 \\sim C4 \\sim C5 \\sim C3A \\sim C4A \\sim C5A: within 1.7A with
sigma of 0.01 and sigma for terminal atoms of 0.02
O7 \\sim O8 \\sim C16 \\sim C17 \\sim C18 \\sim C19 \\sim C20 \\sim O7A \\sim
O8A \\sim C16A \\sim C17A \\sim C18A \\sim C19A \\sim C20A: within 1.7A with
sigma of 0.01 and sigma for terminal atoms of 0.02
O3 \\sim C6 \\sim C7 \\sim C8 \\sim C9 \\sim C10 \\sim O3A \\sim O4A \\sim C6A
\\sim C7A \\sim C8A \\sim C9A \\sim C10A \\sim O4: within 1.7A with sigma of
0.01 and sigma for terminal atoms of 0.02
Cl4 \\sim Cl5 \\sim Cl6 \\sim C44 \\sim Cl4A \\sim Cl5A \\sim Cl6A \\sim Cl4B
\\sim Cl5B \\sim Cl6B \\sim C44B \\sim C44A: within 1.8A with sigma of 0.01 and
sigma for terminal atoms of 0.02
Cl8 \\sim C45 \\sim Cl9 \\sim Cl7: within 1.8A with sigma of 0.01 and sigma for
terminal atoms of 0.02
O5 \\sim O6 \\sim C11 \\sim C12 \\sim C13 \\sim C14 \\sim C15 \\sim O5A \\sim
O6A \\sim C11A \\sim C12A \\sim C13A \\sim C14A \\sim C15A \\sim O5B \\sim O6B
\\sim C11B \\sim C12B \\sim C13B \\sim C14B \\sim C15B: within 1.7A with sigma
of 0.005 and sigma for terminal atoms of 0.01
Cl3 \\sim C43 \\sim Cl1 \\sim Cl2: within 1.7A with sigma of 0.01 and sigma for
terminal atoms of 0.02
Uanis(O5) = Uanis(O5A) = Uanis(O5B)
5. Same fragment restrains
{O1, O2, C1, C2, C3A, C4A, C5A}
{O3, O4, C6, C7, C8, C9, C10}
{O3A, O4A, C6A, C7A, C8A, C9A, C10A}
{O5, O6, C11, C12, C13, C14, C15}
{O5A, O6A, C11A, C12A, C13A, C14A, C15A}
{O5B, O6B, C11B, C12B, C13B, C14B, C15B}
{O7, O8, C16, C17, C18, C19, C20}
{O7A, O8A, C16A, C17A, C18A, C19A, C20A}
as
{O1, O2, C1, C2, C3, C4, C5}
6. Others
 1*[Sof(O5)+Sof(O6)+Sof(C11)+Sof(C12)+Sof(C13)+Sof(H13A)+Sof(H13B)+Sof(H13C)+
 Sof(C14)+Sof(H14A)+Sof(H14B)+Sof(H14C)+Sof(C15)+Sof(H15A)+Sof(H15B)+Sof(H15C)]+
 1*[Sof(O5A)+Sof(O6A)+Sof(C11A)+Sof(C12A)+Sof(C13A)+Sof(H13D)+Sof(H13E)+
 Sof(H13F)+Sof(C14A)+Sof(H14D)+Sof(H14E)+Sof(H14F)+Sof(C15A)+Sof(H15D)+
 Sof(H15E)+Sof(H15F)]+1*[Sof(O5B)+Sof(O6B)+Sof(C11B)+Sof(C12B)+Sof(C13B)+
 Sof(H13G)+Sof(H13H)+Sof(H13I)+Sof(C14B)+Sof(H14G)+Sof(H14H)+Sof(H14I)+
 Sof(C15B)+Sof(H15G)+Sof(H15H)+Sof(H15I)]=1 with esd of 0
 Sof(C3A)=Sof(H3AA)=Sof(H3AB)=Sof(H3AC)=Sof(C4A)=Sof(H4AA)=Sof(H4AB)=Sof(H4AC)=
 Sof(C5A)=Sof(H5AA)=Sof(H5AB)=Sof(H5AC)=1-FVAR(1)
 Sof(C3)=Sof(H3A)=Sof(H3B)=Sof(H3C)=Sof(C4)=Sof(H4A)=Sof(H4B)=Sof(H4C)=Sof(C5)=
 Sof(H5A)=Sof(H5B)=Sof(H5C)=FVAR(1)
 Sof(O3A)=Sof(O4A)=Sof(C6A)=Sof(C7A)=Sof(C8A)=Sof(H8AA)=Sof(H8AB)=Sof(H8AC)=
 Sof(C9A)=Sof(H9AA)=Sof(H9AB)=Sof(H9AC)=Sof(C10A)=Sof(H10D)=Sof(H10E)=Sof(H10F)=
 1-FVAR(2)
 Sof(O3)=Sof(O4)=Sof(C6)=Sof(C7)=Sof(C8)=Sof(H8A)=Sof(H8B)=Sof(H8C)=Sof(C9)=
 Sof(H9A)=Sof(H9B)=Sof(H9C)=Sof(C10)=Sof(H10A)=Sof(H10B)=Sof(H10C)=FVAR(2)
 Sof(O5)=Sof(O6)=Sof(C11)=Sof(C12)=Sof(C13)=Sof(H13A)=Sof(H13B)=Sof(H13C)=
 Sof(C14)=Sof(H14A)=Sof(H14B)=Sof(H14C)=Sof(C15)=Sof(H15A)=Sof(H15B)=Sof(H15C)=
 FVAR(3)
 Sof(O5A)=Sof(O6A)=Sof(C11A)=Sof(C12A)=Sof(C13A)=Sof(H13D)=Sof(H13E)=Sof(H13F)=
 Sof(C14A)=Sof(H14D)=Sof(H14E)=Sof(H14F)=Sof(C15A)=Sof(H15D)=Sof(H15E)=
 Sof(H15F)=FVAR(4)
 Sof(O5B)=Sof(O6B)=Sof(C11B)=Sof(C12B)=Sof(C13B)=Sof(H13G)=Sof(H13H)=Sof(H13I)=
 Sof(C14B)=Sof(H14G)=Sof(H14H)=Sof(H14I)=Sof(C15B)=Sof(H15G)=Sof(H15H)=
 Sof(H15I)=FVAR(5)
 Sof(O7A)=Sof(O8A)=Sof(C16A)=Sof(C17A)=Sof(C18A)=Sof(H18D)=Sof(H18E)=Sof(H18F)=
 Sof(C19A)=Sof(H19D)=Sof(H19E)=Sof(H19F)=Sof(C20A)=Sof(H20D)=Sof(H20E)=
 Sof(H20F)=1-FVAR(6)
 Sof(O7)=Sof(O8)=Sof(C16)=Sof(C17)=Sof(C18)=Sof(H18A)=Sof(H18B)=Sof(H18C)=
 Sof(C19)=Sof(H19A)=Sof(H19B)=Sof(H19C)=Sof(C20)=Sof(H20A)=Sof(H20B)=Sof(H20C)=
 FVAR(6)
 Sof(Cl1)=Sof(Cl2)=Sof(Cl3)=Sof(C43)=Sof(H43)=FVAR(7)
 Sof(Cl4)=Sof(Cl5)=Sof(Cl6)=Sof(C44)=Sof(H44)=FVAR(8)
 Sof(Cl4A)=Sof(Cl5A)=Sof(Cl6A)=Sof(C44A)=Sof(H44A)=FVAR(9)
 Sof(Cl4B)=Sof(Cl5B)=Sof(Cl6B)=Sof(C44B)=Sof(H44B)=FVAR(10)
 Sof(Cl7)=Sof(Cl8)=Sof(Cl9)=Sof(C45)=Sof(H45)=FVAR(11)
 Uiso(Cl7)=Uiso(Cl8)=Uiso(Cl9)=Uiso(C45)=FVAR(12)
7.a Free rotating group:
 Cl1(Cl2,Cl3,C43), Cl4(Cl5,Cl6,C44), Cl4A(Cl5A,Cl6A,C44A), Cl4B(Cl5B,Cl6B,
 C44B), Cl7(Cl8,Cl9,C45)
7.b Ternary CH refined with riding coordinates:
 C43(H43), C44(H44), C44A(H44A), C44B(H44B), C45(H45)
7.c Aromatic/amide H refined with riding coordinates:
 C21(H21), C22(H22), C23(H23), C29(H29), C30(H30), C31(H31), C32(H32),
 C33(H33), C34(H34), C40(H40), C41(H41), C42(H42)
7.d Idealised Me refined as rotating group:
 C3(H3A,H3B,H3C), C4(H4A,H4B,H4C), C5(H5A,H5B,H5C), C3A(H3AA,H3AB,H3AC),
 C4A(H4AA,H4AB,H4AC), C5A(H5AA,H5AB,H5AC), C8(H8A,H8B,H8C), C9(H9A,H9B,H9C),
 C10(H10A,H10B,H10C), C8A(H8AA,H8AB,H8AC), C9A(H9AA,H9AB,H9AC), C10A(H10D,H10E,
 H10F), C13(H13A,H13B,H13C), C14(H14A,H14B,H14C), C15(H15A,H15B,H15C),
 C13A(H13D,H13E,H13F), C14A(H14D,H14E,H14F), C15A(H15D,H15E,H15F), C13B(H13G,
 H13H,H13I), C14B(H14G,H14H,H14I), C15B(H15G,H15H,H15I), C18(H18A,H18B,H18C),
 C19(H19A,H19B,H19C), C20(H20A,H20B,H20C), C18A(H18D,H18E,H18F), C19A(H19D,H19E,
 H19F), C20A(H20D,H20E,H20F)
;

loop_
_space_group_symop_operation_xyz
'x, y, z'
'-x, -y, -z'

loop_
_atom_site_label
_atom_site_type_symbol
_atom_site_fract_x
_atom_site_fract_y
_atom_site_fract_z
_atom_site_U_iso_or_equiv
_atom_site_adp_type
_atom_site_occupancy
_atom_site_site_symmetry_order
_atom_site_calc_flag
_atom_site_refinement_flags_posn
_atom_site_refinement_flags_occupancy
_atom_site_disorder_assembly
_atom_site_disorder_group
Pd1 Pd 0.08705(2) 0.27139(2) 0.12256(2) 0.01482(7) Uani 1 1 d . . . .
Pd2 Pd 0.11896(3) 0.18319(2) 0.29885(2) 0.01801(8) Uani 1 1 d . . . .
O1 O -0.0734(2) 0.2597(2) 0.1750(2) 0.0204(6) Uani 1 1 d . . . .
O2 O -0.0881(3) 0.2181(3) 0.0491(3) 0.0360(9) Uani 1 1 d . . . .
C1 C -0.1277(3) 0.2380(3) 0.1258(3) 0.0241(9) Uani 1 1 d . . . .
C2 C -0.2501(4) 0.2372(4) 0.1733(4) 0.0415(13) Uani 1 1 d . . . .
C3 C -0.2871(6) 0.3142(7) 0.2286(7) 0.047(2) Uani 0.703(9) 1 d . P A 1
H3A H -0.2503 0.2992 0.2783 0.071 Uiso 0.703(9) 1 calc GR P A 1
H3B H -0.3658 0.3141 0.2571 0.071 Uiso 0.703(9) 1 calc GR P A 1
H3C H -0.2693 0.3800 0.1868 0.071 Uiso 0.703(9) 1 calc GR P A 1
C4 C -0.2657(8) 0.1297(6) 0.2271(9) 0.065(3) Uani 0.703(9) 1 d . P A 1
H4A H -0.2171 0.0854 0.1900 0.098 Uiso 0.703(9) 1 calc GR P A 1
H4B H -0.3413 0.1160 0.2390 0.098 Uiso 0.703(9) 1 calc GR P A 1
H4C H -0.2488 0.1180 0.2873 0.098 Uiso 0.703(9) 1 calc GR P A 1
C5 C -0.3053(8) 0.2588(9) 0.0935(7) 0.064(3) Uani 0.703(9) 1 d . P A 1
H5A H -0.2937 0.3270 0.0551 0.096 Uiso 0.703(9) 1 calc GR P A 1
H5B H -0.3835 0.2516 0.1208 0.096 Uiso 0.703(9) 1 calc GR P A 1
H5C H -0.2738 0.2116 0.0539 0.096 Uiso 0.703(9) 1 calc GR P A 1
C3A C -0.3030(12) 0.3429(8) 0.1518(17) 0.060(5) Uani 0.297(9) 1 d . P A 2
H3AA H -0.2739 0.3853 0.1782 0.091 Uiso 0.297(9) 1 calc GR P A 2
H3AB H -0.3818 0.3421 0.1799 0.091 Uiso 0.297(9) 1 calc GR P A 2
H3AC H -0.2874 0.3692 0.0834 0.091 Uiso 0.297(9) 1 calc GR P A 2
C4A C -0.2709(14) 0.2018(18) 0.2807(7) 0.065(5) Uani 0.297(9) 1 d . P A 2
H4AA H -0.2122 0.1525 0.2954 0.098 Uiso 0.297(9) 1 calc GR P A 2
H4AB H -0.3404 0.1713 0.3086 0.098 Uiso 0.297(9) 1 calc GR P A 2
H4AC H -0.2733 0.2589 0.3066 0.098 Uiso 0.297(9) 1 calc GR P A 2
C5A C -0.3065(14) 0.1674(14) 0.1462(16) 0.058(5) Uani 0.297(9) 1 d . P A 2
H5AA H -0.3103 0.1951 0.0813 0.088 Uiso 0.297(9) 1 calc GR P A 2
H5AB H -0.3802 0.1601 0.1887 0.088 Uiso 0.297(9) 1 calc GR P A 2
H5AC H -0.2654 0.1020 0.1512 0.088 Uiso 0.297(9) 1 calc GR P A 2
O3 O 0.2465(5) 0.2838(15) 0.0709(9) 0.020(2) Uani 0.629(13) 1 d . P B 1
O4 O 0.2183(6) 0.4104(6) -0.0478(6) 0.0259(17) Uani 0.629(13) 1 d . P B 1
C6 C 0.2777(5) 0.3534(7) -0.0054(7) 0.0194(16) Uani 0.629(13) 1 d . P B 1
C7 C 0.4022(5) 0.3532(5) -0.0416(5) 0.0246(18) Uani 0.629(13) 1 d . P B 1
C8 C 0.4450(9) 0.2589(7) -0.0765(9) 0.054(3) Uani 0.629(13) 1 d . P B 1
H8A H 0.4200 0.2004 -0.0256 0.081 Uiso 0.629(13) 1 calc GR P B 1
H8B H 0.5246 0.2546 -0.0966 0.081 Uiso 0.629(13) 1 calc GR P B 1
H8C H 0.4178 0.2610 -0.1299 0.081 Uiso 0.629(13) 1 calc GR P B 1
C9 C 0.4451(8) 0.3539(11) 0.0393(7) 0.052(3) Uani 0.629(13) 1 d . P B 1
H9A H 0.4152 0.4145 0.0615 0.078 Uiso 0.629(13) 1 calc GR P B 1
H9B H 0.5246 0.3527 0.0179 0.078 Uiso 0.629(13) 1 calc GR P B 1
H9C H 0.4232 0.2951 0.0910 0.078 Uiso 0.629(13) 1 calc GR P B 1
C10 C 0.4344(7) 0.4446(6) -0.1213(6) 0.034(2) Uani 0.629(13) 1 d . P B 1
H10A H 0.4116 0.4410 -0.1753 0.052 Uiso 0.629(13) 1 calc GR P B 1
H10B H 0.5135 0.4471 -0.1398 0.052 Uiso 0.629(13) 1 calc GR P B 1
H10C H 0.3991 0.5047 -0.1004 0.052 Uiso 0.629(13) 1 calc GR P B 1
O3A O 0.2465(8) 0.290(3) 0.0788(15) 0.018(3) Uani 0.371(13) 1 d . P B 2
O4A O 0.2295(12) 0.3775(13) -0.0612(11) 0.035(3) Uani 0.371(13) 1 d . P B 2
C6A C 0.2853(8) 0.3402(14) -0.0074(10) 0.021(2) Uani 0.371(13) 1 d . P B 2
C7A C 0.4087(8) 0.3460(8) -0.0410(8) 0.027(3) Uani 0.371(13) 1 d . P B 2
C8A C 0.4645(9) 0.2414(7) -0.0223(10) 0.024(3) Uani 0.371(13) 1 d . P B 2
H8AA H 0.4466 0.2119 0.0457 0.035 Uiso 0.371(13) 1 calc GR P B 2
H8AB H 0.5434 0.2447 -0.0479 0.035 Uiso 0.371(13) 1 calc GR P B 2
H8AC H 0.4396 0.2001 -0.0528 0.035 Uiso 0.371(13) 1 calc GR P B 2
C9A C 0.4395(11) 0.4082(11) 0.0121(13) 0.036(3) Uani 0.371(13) 1 d . P B 2
H9AA H 0.3999 0.4742 0.0026 0.054 Uiso 0.371(13) 1 calc GR P B 2
H9AB H 0.5179 0.4155 -0.0113 0.054 Uiso 0.371(13) 1 calc GR P B 2
H9AC H 0.4207 0.3751 0.0795 0.054 Uiso 0.371(13) 1 calc GR P B 2
C10A C 0.4435(11) 0.3939(14) -0.1466(9) 0.047(4) Uani 0.371(13) 1 d . P B 2
H10D H 0.4026 0.3686 -0.1782 0.071 Uiso 0.371(13) 1 calc GR P B 2
H10E H 0.5215 0.3775 -0.1721 0.071 Uiso 0.371(13) 1 calc GR P B 2
H10F H 0.4289 0.4665 -0.1573 0.071 Uiso 0.371(13) 1 calc GR P B 2
O5 O -0.0025(3) 0.2715(3) 0.3579(2) 0.0281(6) Uani 0.360(3) 1 d . P C 1
O6 O 0.0560(11) 0.2660(15) 0.4810(9) 0.038(2) Uani 0.360(3) 1 d . P C 1
C11 C -0.0110(10) 0.2931(15) 0.4369(9) 0.0335(13) Uani 0.360(3) 1 d . P C 1
C12 C -0.1221(9) 0.3449(9) 0.4765(8) 0.0423(19) Uani 0.360(3) 1 d . P C 1
C13 C -0.1256(15) 0.3707(14) 0.5667(10) 0.050(3) Uani 0.360(3) 1 d . P C 1
H13A H -0.1296 0.3097 0.6174 0.075 Uiso 0.360(3) 1 calc GR P C 1
H13B H -0.1897 0.4164 0.5837 0.075 Uiso 0.360(3) 1 calc GR P C 1
H13C H -0.0598 0.4029 0.5573 0.075 Uiso 0.360(3) 1 calc GR P C 1
C14 C -0.1388(16) 0.4394(12) 0.4030(12) 0.054(3) Uani 0.360(3) 1 d . P C 1
H14A H -0.0757 0.4786 0.3832 0.081 Uiso 0.360(3) 1 calc GR P C 1
H14B H -0.2043 0.4788 0.4300 0.081 Uiso 0.360(3) 1 calc GR P C 1
H14C H -0.1472 0.4217 0.3484 0.081 Uiso 0.360(3) 1 calc GR P C 1
C15 C -0.2102(13) 0.2761(13) 0.4932(13) 0.050(3) Uani 0.360(3) 1 d . P C 1
H15A H -0.2076 0.2625 0.4334 0.076 Uiso 0.360(3) 1 calc GR P C 1
H15B H -0.2816 0.3084 0.5189 0.076 Uiso 0.360(3) 1 calc GR P C 1
H15C H -0.1979 0.2133 0.5380 0.076 Uiso 0.360(3) 1 calc GR P C 1
O5A O -0.0025(3) 0.2715(3) 0.3579(2) 0.0281(6) Uani 0.336(3) 1 d . P C 2
O6A O 0.0817(13) 0.2468(16) 0.4701(12) 0.034(3) Uani 0.336(3) 1 d . P C 2
C11A C 0.0058(12) 0.2815(16) 0.4369(10) 0.0321(13) Uani 0.336(3) 1 d . P C 2
C12A C -0.0892(10) 0.3479(10) 0.4827(8) 0.0415(16) Uani 0.336(3) 1 d . P C 2
C13A C -0.1026(16) 0.3199(15) 0.5879(8) 0.051(3) Uani 0.336(3) 1 d . P C 2
H13D H -0.1228 0.2510 0.6144 0.076 Uiso 0.336(3) 1 calc GR P C 2
H13E H -0.1598 0.3648 0.6179 0.076 Uiso 0.336(3) 1 calc GR P C 2
H13F H -0.0339 0.3258 0.5994 0.076 Uiso 0.336(3) 1 calc GR P C 2
C14A C -0.0606(16) 0.4553(11) 0.4374(13) 0.052(3) Uani 0.336(3) 1 d . P C 2
H14D H 0.0044 0.4659 0.4521 0.078 Uiso 0.336(3) 1 calc GR P C 2
H14E H -0.1214 0.5007 0.4620 0.078 Uiso 0.336(3) 1 calc GR P C 2
H14F H -0.0464 0.4684 0.3690 0.078 Uiso 0.336(3) 1 calc GR P C 2
C15A C -0.1941(12) 0.3352(16) 0.4633(14) 0.052(3) Uani 0.336(3) 1 d . P C 2
H15D H -0.1950 0.3750 0.4001 0.079 Uiso 0.336(3) 1 calc GR P C 2
H15E H -0.2567 0.3577 0.5101 0.079 Uiso 0.336(3) 1 calc GR P C 2
H15F H -0.1981 0.2647 0.4673 0.079 Uiso 0.336(3) 1 calc GR P C 2
O5B O -0.0025(3) 0.2715(3) 0.3579(2) 0.0281(6) Uani 0.304(3) 1 d . P C 3
O6B O 0.0912(13) 0.2647(17) 0.4610(12) 0.031(3) Uani 0.304(3) 1 d . P C 3
C11B C 0.0099(13) 0.2880(18) 0.4334(12) 0.0322(14) Uani 0.304(3) 1 d . P C 3
C12B C -0.0858(11) 0.3525(11) 0.4812(9) 0.0420(16) Uani 0.304(3) 1 d . P C 3
C13B C -0.0620(17) 0.3717(16) 0.5652(11) 0.049(3) Uani 0.304(3) 1 d . P C 3
H13G H -0.0639 0.3094 0.6143 0.073 Uiso 0.304(3) 1 calc GR P C 3
H13H H -0.1169 0.4214 0.5901 0.073 Uiso 0.304(3) 1 calc GR P C 3
H13I H 0.0102 0.3967 0.5456 0.073 Uiso 0.304(3) 1 calc GR P C 3
C14B C -0.0995(18) 0.4512(13) 0.4116(13) 0.047(3) Uani 0.304(3) 1 d . P C 3
H14G H -0.0305 0.4826 0.3862 0.071 Uiso 0.304(3) 1 calc GR P C 3
H14H H -0.1557 0.4952 0.4437 0.071 Uiso 0.304(3) 1 calc GR P C 3
H14I H -0.1211 0.4394 0.3600 0.071 Uiso 0.304(3) 1 calc GR P C 3
C15B C -0.1887(14) 0.2975(16) 0.5126(16) 0.053(3) Uani 0.304(3) 1 d . P C 3
H15G H -0.2100 0.2963 0.4571 0.079 Uiso 0.304(3) 1 calc GR P C 3
H15H H -0.2474 0.3319 0.5532 0.079 Uiso 0.304(3) 1 calc GR P C 3
H15I H -0.1747 0.2290 0.5476 0.079 Uiso 0.304(3) 1 calc GR P C 3
O7 O 0.2325(13) 0.0920(11) 0.2326(6) 0.023(2) Uani 0.570(11) 1 d . P C 1
O8 O 0.2960(8) 0.0180(6) 0.3555(5) 0.043(2) Uani 0.570(11) 1 d . P C 1
C16 C 0.2963(8) 0.0272(7) 0.2741(6) 0.0262(17) Uani 0.570(11) 1 d . P C 1
C17 C 0.3793(7) -0.0359(7) 0.2135(7) 0.034(2) Uani 0.570(11) 1 d . P C 1
C18 C 0.4890(9) 0.0070(12) 0.1879(11) 0.065(4) Uani 0.570(11) 1 d . P C 1
H18A H 0.4926 0.0671 0.1362 0.098 Uiso 0.570(11) 1 calc GR P C 1
H18B H 0.5475 -0.0426 0.1682 0.098 Uiso 0.570(11) 1 calc GR P C 1
H18C H 0.4972 0.0241 0.2429 0.098 Uiso 0.570(11) 1 calc GR P C 1
C19 C 0.3514(13) -0.0287(13) 0.1235(9) 0.055(4) Uani 0.570(11) 1 d . P C 1
H19A H 0.2832 -0.0595 0.1385 0.083 Uiso 0.570(11) 1 calc GR P C 1
H19B H 0.4098 -0.0635 0.0831 0.083 Uiso 0.570(11) 1 calc GR P C 1
H19C H 0.3429 0.0416 0.0905 0.083 Uiso 0.570(11) 1 calc GR P C 1
C20 C 0.3862(16) -0.1437(8) 0.2698(11) 0.063(5) Uani 0.570(11) 1 d . P C 1
H20A H 0.3988 -0.1459 0.3300 0.095 Uiso 0.570(11) 1 calc GR P C 1
H20B H 0.4465 -0.1816 0.2340 0.095 Uiso 0.570(11) 1 calc GR P C 1
H20C H 0.3180 -0.1731 0.2816 0.095 Uiso 0.570(11) 1 calc GR P C 1
O7A O 0.2420(18) 0.0968(13) 0.2385(8) 0.025(3) Uani 0.430(11) 1 d . P C 2
O8A O 0.2148(11) -0.0229(9) 0.3732(6) 0.055(4) Uani 0.430(11) 1 d . P C 2
C16A C 0.2635(9) 0.0109(8) 0.2916(7) 0.027(2) Uani 0.430(11) 1 d . P C 2
C17A C 0.3707(8) -0.0409(9) 0.2430(9) 0.036(3) Uani 0.430(11) 1 d . P C 2
C18A C 0.4632(10) 0.0177(12) 0.2364(13) 0.048(3) Uani 0.430(11) 1 d . P C 2
H18D H 0.4673 0.0777 0.1846 0.072 Uiso 0.430(11) 1 calc GR P C 2
H18E H 0.5319 -0.0239 0.2247 0.072 Uiso 0.430(11) 1 calc GR P C 2
H18F H 0.4501 0.0370 0.2957 0.072 Uiso 0.430(11) 1 calc GR P C 2
C19A C 0.3683(16) -0.0404(16) 0.1450(10) 0.051(4) Uani 0.430(11) 1 d . P C 2
H19D H 0.3114 -0.0817 0.1498 0.076 Uiso 0.430(11) 1 calc GR P C 2
H19E H 0.4389 -0.0674 0.1111 0.076 Uiso 0.430(11) 1 calc GR P C 2
H19F H 0.3529 0.0281 0.1108 0.076 Uiso 0.430(11) 1 calc GR P C 2
C20A C 0.3848(17) -0.1474(10) 0.3003(14) 0.049(5) Uani 0.430(11) 1 d . P C 2
H20D H 0.3736 -0.1472 0.3663 0.074 Uiso 0.430(11) 1 calc GR P C 2
H20E H 0.4584 -0.1761 0.2753 0.074 Uiso 0.430(11) 1 calc GR P C 2
H20F H 0.3316 -0.1874 0.2965 0.074 Uiso 0.430(11) 1 calc GR P C 2
O9 O 0.2673(3) 0.6297(3) 0.2054(3) 0.0302(8) Uani 1 1 d . . . .
O10 O -0.0256(4) -0.1818(3) 0.1991(3) 0.0358(9) Uani 1 1 d . . . .
N1 N 0.0664(3) 0.4061(3) 0.1532(2) 0.0156(6) Uani 1 1 d . . . .
N2 N 0.2251(3) 0.2832(3) 0.2795(3) 0.0197(7) Uani 1 1 d . . . .
N3 N 0.1123(3) 0.1360(3) 0.0928(3) 0.0177(7) Uani 1 1 d . . . .
N4 N 0.0114(3) 0.0843(3) 0.3183(3) 0.0182(7) Uani 1 1 d . . . .
C21 C -0.0027(4) 0.4755(3) 0.1159(3) 0.0209(8) Uani 1 1 d . . . .
H21 H -0.0550 0.4536 0.0956 0.025 Uiso 1 1 calc R . . .
C22 C -0.0019(4) 0.5774(3) 0.1053(4) 0.0276(10) Uani 1 1 d . . . .
H22 H -0.0536 0.6232 0.0797 0.033 Uiso 1 1 calc R . . .
C23 C 0.0749(4) 0.6113(4) 0.1324(4) 0.0272(10) Uani 1 1 d . . . .
H23 H 0.0813 0.6806 0.1219 0.033 Uiso 1 1 calc R . . .
C24 C 0.1417(4) 0.5402(3) 0.1753(3) 0.0199(8) Uani 1 1 d . . . .
C25 C 0.1344(3) 0.4382(3) 0.1874(3) 0.0165(7) Uani 1 1 d . . . .
C26 C 0.2331(4) 0.5522(3) 0.2100(3) 0.0210(8) Uani 1 1 d . . . .
C27 C 0.2729(4) 0.4493(3) 0.2517(3) 0.0212(8) Uani 1 1 d . . . .
C28 C 0.2130(3) 0.3808(3) 0.2406(3) 0.0182(7) Uani 1 1 d . . . .
C29 C 0.3525(4) 0.4184(4) 0.2977(4) 0.0270(9) Uani 1 1 d . . . .
H29 H 0.3937 0.4644 0.3052 0.032 Uiso 1 1 calc R . . .
C30 C 0.3695(4) 0.3157(4) 0.3325(4) 0.0314(11) Uani 1 1 d . . . .
H30 H 0.4255 0.2899 0.3625 0.038 Uiso 1 1 calc R . . .
C31 C 0.3050(4) 0.2513(4) 0.3236(4) 0.0264(9) Uani 1 1 d . . . .
H31 H 0.3169 0.1818 0.3493 0.032 Uiso 1 1 calc R . . .
C32 C 0.1605(4) 0.1324(4) 0.0025(3) 0.0251(9) Uani 1 1 d . . . .
H32 H 0.1927 0.1899 -0.0407 0.030 Uiso 1 1 calc R . . .
C33 C 0.1653(5) 0.0485(4) -0.0304(4) 0.0306(11) Uani 1 1 d . . . .
H33 H 0.2030 0.0486 -0.0940 0.037 Uiso 1 1 calc R . . .
C34 C 0.1151(5) -0.0356(4) 0.0299(4) 0.0313(11) Uani 1 1 d . . . .
H34 H 0.1139 -0.0929 0.0087 0.038 Uiso 1 1 calc R . . .
C35 C 0.0671(4) -0.0311(3) 0.1220(3) 0.0233(9) Uani 1 1 d . . . .
C36 C 0.0704(3) 0.0537(3) 0.1528(3) 0.0177(7) Uani 1 1 d . . . .
C37 C -0.0009(4) -0.1031(3) 0.2010(3) 0.0251(9) Uani 1 1 d . . . .
C38 C -0.0360(4) -0.0556(3) 0.2827(3) 0.0223(8) Uani 1 1 d . . . .
C39 C 0.0148(3) 0.0337(3) 0.2557(3) 0.0182(7) Uani 1 1 d . . . .
C40 C -0.0990(4) -0.0899(4) 0.3734(4) 0.0291(10) Uani 1 1 d . . . .
H40 H -0.1321 -0.1511 0.3924 0.035 Uiso 1 1 calc R . . .
C41 C -0.1121(5) -0.0308(4) 0.4357(3) 0.0303(10) Uani 1 1 d . . . .
H41 H -0.1597 -0.0480 0.4976 0.036 Uiso 1 1 calc R . . .
C42 C -0.0549(4) 0.0533(4) 0.4065(3) 0.0267(10) Uani 1 1 d . . . .
H42 H -0.0625 0.0915 0.4507 0.032 Uiso 1 1 calc R . . .
Cl1 Cl 0.4136(5) 1.0617(3) 0.5283(5) 0.0647(15) Uani 0.473(4) 1 d . P D -1
Cl2 Cl 0.4102(3) 0.8493(3) 0.5409(3) 0.0618(12) Uani 0.473(4) 1 d G P D -1
Cl3 Cl 0.6111(4) 0.9494(5) 0.4419(7) 0.137(6) Uani 0.473(4) 1 d G P D -1
C43 C 0.4669(4) 0.9630(3) 0.4713(3) 0.045(3) Uani 0.473(4) 1 d G P D -1
H43 H 0.4457 0.9806 0.4112 0.054 Uiso 0.473(4) 1 calc R P D -1
Cl4 Cl 0.7533(4) 0.6387(5) 0.2532(4) 0.0552(17) Uani 0.448(11) 1 d . P E 1
Cl5 Cl 0.7329(6) 0.6835(3) 0.4324(3) 0.0398(15) Uani 0.448(11) 1 d G P E 1
Cl6 Cl 0.6919(5) 0.8360(4) 0.2793(3) 0.0517(18) Uani 0.448(11) 1 d G P E 1
C44 C 0.7628(3) 0.7159(4) 0.3118(3) 0.046(3) Uani 0.448(11) 1 d G P E 1
H44 H 0.8413 0.7293 0.2896 0.055 Uiso 0.448(11) 1 calc R P E 1
Cl4A Cl 0.7518(9) 0.5719(9) 0.2904(7) 0.057(3) Uani 0.203(6) 1 d . P F 2
Cl5A Cl 0.6879(14) 0.6703(8) 0.4463(5) 0.092(5) Uani 0.203(6) 1 d G P F 2
Cl6A Cl 0.6843(9) 0.7857(8) 0.2564(7) 0.059(3) Uani 0.203(6) 1 d G P F 2
C44A C 0.7496(7) 0.6841(7) 0.3237(5) 0.057(4) Uani 0.203(6) 1 d G P F 2
H44A H 0.8266 0.6992 0.3100 0.068 Uiso 0.203(6) 1 calc R P F 2
Cl4B Cl 0.729(2) 0.6793(19) 0.2395(13) 0.060(4) Uani 0.113(8) 1 d . P G 3
Cl5B Cl 0.7709(19) 0.6863(16) 0.4140(13) 0.044(4) Uani 0.113(8) 1 d G P G 3
Cl6B Cl 0.692(2) 0.8684(14) 0.2956(18) 0.056(5) Uani 0.113(8) 1 d G P G 3
C44B C 0.6892(11) 0.7367(15) 0.3357(11) 0.053(4) Uani 0.113(8) 1 d G P G 3
H44B H 0.6125 0.7219 0.3714 0.064 Uiso 0.113(8) 1 calc R P G 3
Cl7 Cl 0.4406(12) 0.6090(8) 0.5662(9) 0.135(4) Uiso 0.294(5) 1 d . P H -1
Cl8 Cl 0.5357(12) 0.4026(8) 0.6047(8) 0.135(4) Uiso 0.294(5) 1 d G P H -1
Cl9 Cl 0.5237(13) 0.5056(10) 0.4139(7) 0.135(4) Uiso 0.294(5) 1 d G P H -1
C45 C 0.4604(8) 0.4924(7) 0.5363(7) 0.135(4) Uiso 0.294(5) 1 d G P H -1
H45 H 0.3872 0.4678 0.5510 0.163 Uiso 0.294(5) 1 calc R P H -1

loop_
_atom_site_aniso_label
_atom_site_aniso_U_11
_atom_site_aniso_U_22
_atom_site_aniso_U_33
_atom_site_aniso_U_23
_atom_site_aniso_U_13
_atom_site_aniso_U_12
Pd1 0.01630(14) 0.01312(13) 0.01598(14) -0.00580(10) -0.00417(11) -0.00045(10)
Pd2 0.02290(16) 0.01522(14) 0.01825(15) -0.00430(11) -0.00842(12) -0.00245(11)
O1 0.0159(14) 0.0229(15) 0.0259(16) -0.0107(12) -0.0069(12) -0.0006(11)
O2 0.047(2) 0.034(2) 0.043(2) -0.0224(17) -0.0294(19) 0.0096(17)
C1 0.027(2) 0.0125(18) 0.040(3) -0.0096(17) -0.020(2) 0.0040(15)
C2 0.021(2) 0.038(3) 0.070(4) -0.012(3) -0.020(2) -0.003(2)
C3 0.017(3) 0.059(5) 0.062(6) -0.027(4) 0.002(3) 0.004(3)
C4 0.038(5) 0.047(5) 0.098(8) -0.010(5) 0.002(5) -0.020(4)
C5 0.034(4) 0.085(7) 0.089(7) -0.037(6) -0.030(5) 0.005(5)
C3A 0.023(7) 0.052(9) 0.092(11) -0.016(9) 0.001(8) 0.001(7)
C4A 0.030(8) 0.069(10) 0.088(11) -0.012(9) -0.009(8) -0.009(8)
C5A 0.040(8) 0.056(9) 0.089(11) -0.027(9) -0.019(8) -0.013(8)
O3 0.019(3) 0.017(3) 0.021(3) -0.006(3) 0.000(2) 0.001(2)
O4 0.019(3) 0.033(4) 0.021(3) 0.003(3) -0.006(2) -0.006(3)
C6 0.018(3) 0.019(3) 0.022(3) -0.008(2) -0.002(2) -0.004(2)
C7 0.016(3) 0.021(3) 0.031(3) -0.007(3) 0.001(3) 0.001(3)
C8 0.038(5) 0.036(5) 0.065(7) -0.016(5) 0.020(5) 0.002(4)
C9 0.022(4) 0.078(8) 0.047(5) 0.005(5) -0.011(4) -0.014(5)
C10 0.026(4) 0.029(4) 0.039(4) -0.003(3) 0.001(3) -0.007(3)
O3A 0.014(4) 0.018(5) 0.021(5) -0.005(4) -0.004(4) -0.002(4)
O4A 0.031(6) 0.042(8) 0.033(6) 0.000(6) -0.013(5) -0.011(5)
C6A 0.018(4) 0.020(4) 0.024(4) -0.007(3) -0.003(3) -0.002(3)
C7A 0.015(4) 0.026(4) 0.033(4) -0.006(4) 0.001(4) -0.002(4)
C8A 0.017(5) 0.016(5) 0.037(6) -0.015(5) -0.002(5) 0.007(4)
C9A 0.013(5) 0.031(6) 0.067(8) -0.026(6) -0.005(6) 0.002(5)
C10A 0.016(5) 0.049(8) 0.055(8) 0.013(7) -0.002(6) -0.002(6)
O5 0.0300(14) 0.0317(14) 0.0260(13) -0.0191(11) -0.0022(11) -0.0014(11)
O6 0.045(5) 0.047(4) 0.019(4) -0.018(3) 0.000(4) 0.008(4)
C11 0.037(2) 0.037(2) 0.028(2) -0.0208(19) 0.0000(19) -0.001(2)
C12 0.043(3) 0.049(3) 0.036(3) -0.027(3) 0.001(3) -0.002(3)
C13 0.053(5) 0.052(5) 0.038(4) -0.025(4) 0.005(4) 0.005(5)
C14 0.049(5) 0.053(5) 0.053(5) -0.025(4) 0.003(5) 0.005(5)
C15 0.047(6) 0.058(6) 0.046(6) -0.029(5) 0.004(5) -0.006(5)
O5A 0.0300(14) 0.0317(14) 0.0260(13) -0.0191(11) -0.0022(11) -0.0014(11)
O6A 0.041(4) 0.042(5) 0.019(4) -0.018(4) -0.001(4) 0.002(4)
C11A 0.035(2) 0.036(2) 0.027(2) -0.0205(19) 0.000(2) -0.002(2)
C12A 0.043(3) 0.046(2) 0.035(2) -0.025(2) 0.002(2) 0.000(2)
C13A 0.054(5) 0.053(5) 0.039(5) -0.024(5) 0.003(5) 0.005(5)
C14A 0.053(5) 0.050(5) 0.052(5) -0.030(5) -0.002(5) 0.007(5)
C15A 0.050(5) 0.057(5) 0.044(4) -0.025(4) 0.005(4) 0.000(4)
O5B 0.0300(14) 0.0317(14) 0.0260(13) -0.0191(11) -0.0022(11) -0.0014(11)
O6B 0.034(4) 0.043(5) 0.020(4) -0.017(4) -0.003(4) -0.004(4)
C11B 0.035(2) 0.036(2) 0.027(2) -0.0203(19) 0.000(2) -0.002(2)
C12B 0.043(3) 0.046(2) 0.035(2) -0.024(2) 0.002(2) 0.000(2)
C13B 0.052(5) 0.053(5) 0.039(5) -0.027(5) 0.003(5) 0.002(5)
C14B 0.047(5) 0.052(5) 0.044(5) -0.029(4) -0.004(5) 0.007(5)
C15B 0.049(5) 0.056(5) 0.046(5) -0.025(5) 0.007(5) -0.002(5)
O7 0.017(4) 0.019(3) 0.031(3) -0.005(3) -0.007(3) 0.005(3)
O8 0.065(5) 0.034(4) 0.027(3) -0.011(3) -0.018(3) 0.019(4)
C16 0.027(4) 0.021(3) 0.033(3) -0.007(3) -0.014(3) 0.001(3)
C17 0.033(4) 0.031(4) 0.039(5) -0.009(4) -0.018(4) 0.009(3)
C18 0.051(7) 0.074(8) 0.061(8) -0.015(7) -0.008(6) 0.005(6)
C19 0.057(8) 0.055(7) 0.051(7) -0.029(6) -0.018(6) 0.037(6)
C20 0.065(7) 0.044(7) 0.059(9) -0.008(6) -0.002(7) 0.019(6)
O7A 0.013(4) 0.020(4) 0.037(4) -0.002(4) -0.005(3) 0.002(4)
O8A 0.068(7) 0.049(6) 0.023(4) -0.002(4) -0.005(4) 0.037(5)
C16A 0.025(4) 0.023(4) 0.033(4) -0.011(3) -0.012(3) 0.007(4)
C17A 0.032(4) 0.031(4) 0.042(5) -0.005(4) -0.014(4) 0.005(4)
C18A 0.037(7) 0.050(7) 0.057(8) -0.019(7) -0.014(6) 0.008(6)
C19A 0.046(8) 0.047(8) 0.060(9) -0.020(7) -0.024(7) 0.022(7)
C20A 0.051(8) 0.033(7) 0.054(11) -0.011(6) -0.013(8) 0.023(6)
O9 0.0343(19) 0.0243(17) 0.038(2) -0.0121(15) -0.0115(16) -0.0090(14)
O10 0.053(3) 0.0214(17) 0.034(2) -0.0120(15) -0.0047(18) -0.0118(16)
N1 0.0146(15) 0.0156(15) 0.0178(16) -0.0070(12) -0.0047(12) 0.0013(12)
N2 0.0199(17) 0.0174(16) 0.0222(17) -0.0052(13) -0.0071(14) 0.0008(13)
N3 0.0207(17) 0.0156(15) 0.0174(16) -0.0078(13) -0.0033(13) -0.0007(13)
N4 0.0207(17) 0.0168(16) 0.0169(16) -0.0056(13) -0.0041(13) -0.0009(13)
C21 0.0194(19) 0.020(2) 0.026(2) -0.0068(16) -0.0098(16) 0.0009(15)
C22 0.032(2) 0.017(2) 0.040(3) -0.0086(18) -0.021(2) 0.0069(17)
C23 0.033(2) 0.018(2) 0.036(3) -0.0109(18) -0.014(2) 0.0000(17)
C24 0.023(2) 0.0165(18) 0.024(2) -0.0078(15) -0.0084(16) -0.0010(15)
C25 0.0160(17) 0.0156(17) 0.0189(18) -0.0066(14) -0.0039(14) -0.0015(13)
C26 0.0195(19) 0.022(2) 0.023(2) -0.0092(16) -0.0036(16) -0.0037(15)
C27 0.020(2) 0.022(2) 0.023(2) -0.0062(16) -0.0062(16) -0.0043(15)
C28 0.0200(19) 0.0168(18) 0.0194(19) -0.0049(15) -0.0077(15) -0.0008(14)
C29 0.022(2) 0.032(2) 0.031(2) -0.0076(19) -0.0117(19) -0.0071(18)
C30 0.029(2) 0.034(3) 0.036(3) -0.002(2) -0.021(2) -0.005(2)
C31 0.027(2) 0.022(2) 0.031(2) -0.0032(18) -0.0132(19) 0.0002(17)
C32 0.030(2) 0.023(2) 0.021(2) -0.0079(17) -0.0006(17) -0.0042(17)
C33 0.043(3) 0.028(2) 0.021(2) -0.0127(19) -0.003(2) -0.005(2)
C34 0.046(3) 0.023(2) 0.028(2) -0.0159(19) -0.004(2) -0.005(2)
C35 0.028(2) 0.0180(19) 0.024(2) -0.0096(16) -0.0044(17) -0.0012(16)
C36 0.0194(18) 0.0153(18) 0.0187(18) -0.0070(14) -0.0043(15) 0.0010(14)
C37 0.033(2) 0.018(2) 0.025(2) -0.0099(17) -0.0056(18) -0.0022(17)
C38 0.027(2) 0.0171(19) 0.024(2) -0.0064(16) -0.0074(17) -0.0039(16)
C39 0.0194(19) 0.0168(18) 0.0196(19) -0.0062(15) -0.0061(15) -0.0006(14)
C40 0.038(3) 0.024(2) 0.026(2) -0.0026(18) -0.007(2) -0.014(2)
C41 0.038(3) 0.033(3) 0.019(2) -0.0061(19) -0.0016(19) -0.014(2)
C42 0.035(3) 0.027(2) 0.019(2) -0.0090(17) -0.0012(18) -0.0101(19)
Cl1 0.054(3) 0.061(3) 0.092(4) -0.028(3) -0.031(3) -0.001(2)
Cl2 0.057(2) 0.060(2) 0.059(2) 0.0120(19) -0.0243(19) -0.0084(18)
Cl3 0.030(3) 0.102(6) 0.206(12) 0.043(6) 0.000(4) -0.011(3)
C43 0.042(7) 0.050(8) 0.030(6) 0.003(5) -0.007(5) 0.002(6)
Cl4 0.051(3) 0.073(4) 0.052(3) -0.034(3) -0.015(2) 0.000(3)
Cl5 0.056(4) 0.0351(19) 0.0229(19) -0.0038(16) -0.007(2) -0.004(2)
Cl6 0.047(2) 0.056(4) 0.040(3) -0.002(2) -0.0119(19) 0.014(3)
C44 0.040(5) 0.057(6) 0.033(5) 0.009(4) -0.010(4) -0.017(5)
Cl4A 0.062(5) 0.073(7) 0.045(5) -0.027(4) -0.020(4) 0.004(5)
Cl5A 0.095(9) 0.065(6) 0.051(6) 0.010(5) 0.039(6) 0.011(6)
Cl6A 0.052(5) 0.069(6) 0.043(4) 0.002(4) -0.011(4) -0.001(4)
C44A 0.055(6) 0.061(6) 0.042(6) 0.004(6) -0.009(5) -0.008(6)
Cl4B 0.050(7) 0.076(8) 0.047(6) 0.002(7) -0.017(6) -0.010(6)
Cl5B 0.050(8) 0.043(6) 0.038(7) 0.002(6) -0.009(6) -0.023(6)
Cl6B 0.044(7) 0.069(10) 0.045(8) -0.009(8) -0.006(7) 0.005(9)
C44B 0.050(6) 0.058(6) 0.040(6) 0.002(6) -0.008(6) -0.007(6)

loop_
_atom_type_symbol
_atom_type_description
_atom_type_scat_dispersion_real
_atom_type_scat_dispersion_imag
_atom_type_scat_source
C C 0.0033 0.0016 'International Tables Vol C Tables 4.2.6.8 and 6.1.1.4'
H H 0.0000 0.0000 'International Tables Vol C Tables 4.2.6.8 and 6.1.1.4'
Cl Cl 0.1484 0.1585 'International Tables Vol C Tables 4.2.6.8 and 6.1.1.4'
N N 0.0061 0.0033 'International Tables Vol C Tables 4.2.6.8 and 6.1.1.4'
O O 0.0106 0.0060 'International Tables Vol C Tables 4.2.6.8 and 6.1.1.4'
Pd Pd -0.9988 1.0072 'International Tables Vol C Tables 4.2.6.8 and 6.1.1.4'

loop_
_geom_angle_atom_site_label_1
_geom_angle_atom_site_label_2
_geom_angle_atom_site_label_3
_geom_angle
O1 Pd1 Pd2 91.18(9)
O1 Pd1 O3A 174.8(12)
O1 Pd1 N1 89.30(13)
O1 Pd1 N3 92.20(14)
O3 Pd1 Pd2 88.7(3)
O3 Pd1 O1 179.6(8)
O3 Pd1 N1 90.3(7)
O3 Pd1 N3 88.2(7)
O3A Pd1 Pd2 85.9(5)
O3A Pd1 N1 86.3(13)
O3A Pd1 N3 92.1(13)
N1 Pd1 Pd2 88.84(10)
N3 Pd1 Pd2 90.11(11)
N3 Pd1 N1 178.19(14)
O5 Pd2 Pd1 90.97(10)
O5 Pd2 O7 174.7(6)
O5 Pd2 N2 90.12(15)
O5 Pd2 N4 89.33(15)
O7 Pd2 Pd1 85.3(3)
O7 Pd2 N2 93.7(7)
O7 Pd2 N4 86.8(7)
O7A Pd2 Pd1 88.6(4)
O7A Pd2 N2 89.0(9)
O7A Pd2 N4 91.6(9)
N2 Pd2 Pd1 91.32(11)
N2 Pd2 N4 179.39(15)
N4 Pd2 Pd1 88.45(10)
C1 O1 Pd1 120.0(3)
O1 C1 C2 113.7(4)
O2 C1 O1 125.2(4)
O2 C1 C2 121.0(4)
C1 C2 C5 106.4(5)
C1 C2 C4A 109.6(7)
C3 C2 C1 110.4(4)
C3 C2 C4 117.1(7)
C3 C2 C5 111.0(6)
C4 C2 C1 104.0(5)
C4 C2 C5 107.2(6)
C3A C2 C1 109.3(7)
C3A C2 C4A 107.5(9)
C5A C2 C1 114.3(8)
C5A C2 C3A 110.0(9)
C5A C2 C4A 105.9(9)
C2 C3 H3A 109.5
C2 C3 H3B 109.5
C2 C3 H3C 109.5
H3A C3 H3B 109.5
H3A C3 H3C 109.5
H3B C3 H3C 109.5
C2 C4 H4A 109.5
C2 C4 H4B 109.5
C2 C4 H4C 109.5
H4A C4 H4B 109.5
H4A C4 H4C 109.5
H4B C4 H4C 109.5
C2 C5 H5A 109.5
C2 C5 H5B 109.5
C2 C5 H5C 109.5
H5A C5 H5B 109.5
H5A C5 H5C 109.5
H5B C5 H5C 109.5
C2 C3A H3AA 109.5
C2 C3A H3AB 109.5
C2 C3A H3AC 109.5
H3AA C3A H3AB 109.5
H3AA C3A H3AC 109.5
H3AB C3A H3AC 109.5
C2 C4A H4AA 109.5
C2 C4A H4AB 109.5
C2 C4A H4AC 109.5
H4AA C4A H4AB 109.5
H4AA C4A H4AC 109.5
H4AB C4A H4AC 109.5
C2 C5A H5AA 109.5
C2 C5A H5AB 109.5
C2 C5A H5AC 109.5
H5AA C5A H5AB 109.5
H5AA C5A H5AC 109.5
H5AB C5A H5AC 109.5
C6 O3 Pd1 116.4(6)
O3 C6 C7 112.0(5)
O4 C6 O3 125.8(6)
O4 C6 C7 122.1(6)
C8 C7 C6 107.6(6)
C9 C7 C6 108.2(6)
C9 C7 C8 111.0(8)
C10 C7 C6 110.1(6)
C10 C7 C8 110.1(7)
C10 C7 C9 109.8(7)
C7 C8 H8A 109.5
C7 C8 H8B 109.5
C7 C8 H8C 109.5
H8A C8 H8B 109.5
H8A C8 H8C 109.5
H8B C8 H8C 109.5
C7 C9 H9A 109.5
C7 C9 H9B 109.5
C7 C9 H9C 109.5
H9A C9 H9B 109.5
H9A C9 H9C 109.5
H9B C9 H9C 109.5
C7 C10 H10A 109.5
C7 C10 H10B 109.5
C7 C10 H10C 109.5
H10A C10 H10B 109.5
H10A C10 H10C 109.5
H10B C10 H10C 109.5
C6A O3A Pd1 117.2(9)
O3A C6A C7A 115.8(7)
O4A C6A O3A 123.5(9)
O4A C6A C7A 120.6(9)
C8A C7A C6A 109.5(8)
C8A C7A C10A 109.0(8)
C9A C7A C6A 108.8(8)
C9A C7A C8A 110.0(8)
C9A C7A C10A 109.9(9)
C10A C7A C6A 109.6(7)
C7A C8A H8AA 109.5
C7A C8A H8AB 109.5
C7A C8A H8AC 109.5
H8AA C8A H8AB 109.5
H8AA C8A H8AC 109.5
H8AB C8A H8AC 109.5
C7A C9A H9AA 109.5
C7A C9A H9AB 109.5
C7A C9A H9AC 109.5
H9AA C9A H9AB 109.5
H9AA C9A H9AC 109.5
H9AB C9A H9AC 109.5
C7A C10A H10D 109.5
C7A C10A H10E 109.5
C7A C10A H10F 109.5
H10D C10A H10E 109.5
H10D C10A H10F 109.5
H10E C10A H10F 109.5
C11 O5 Pd2 123.5(5)
O5 C11 C12 112.8(7)
O6 C11 O5 124.4(9)
O6 C11 C12 122.3(8)
C13 C12 C11 110.2(8)
C13 C12 C14 109.9(9)
C13 C12 C15 111.2(9)
C14 C12 C11 107.9(8)
C14 C12 C15 108.7(9)
C15 C12 C11 108.8(8)
C12 C13 H13A 109.5
C12 C13 H13B 109.5
C12 C13 H13C 109.5
H13A C13 H13B 109.5
H13A C13 H13C 109.5
H13B C13 H13C 109.5
C12 C14 H14A 109.5
C12 C14 H14B 109.5
C12 C14 H14C 109.5
H14A C14 H14B 109.5
H14A C14 H14C 109.5
H14B C14 H14C 109.5
C12 C15 H15A 109.5
C12 C15 H15B 109.5
C12 C15 H15C 109.5
H15A C15 H15B 109.5
H15A C15 H15C 109.5
H15B C15 H15C 109.5
O6A C11A C12A 122.7(9)
C13A C12A C11A 108.3(8)
C13A C12A C14A 112.2(9)
C13A C12A C15A 110.2(9)
C14A C12A C11A 106.8(9)
C14A C12A C15A 108.3(9)
C15A C12A C11A 111.1(8)
C12A C13A H13D 109.5
C12A C13A H13E 109.5
C12A C13A H13F 109.5
H13D C13A H13E 109.5
H13D C13A H13F 109.5
H13E C13A H13F 109.5
C12A C14A H14D 109.5
C12A C14A H14E 109.5
C12A C14A H14F 109.5
H14D C14A H14E 109.5
H14D C14A H14F 109.5
H14E C14A H14F 109.5
C12A C15A H15D 109.5
C12A C15A H15E 109.5
C12A C15A H15F 109.5
H15D C15A H15E 109.5
H15D C15A H15F 109.5
H15E C15A H15F 109.5
O6B C11B C12B 120.8(9)
C13B C12B C11B 109.0(8)
C13B C12B C15B 110.6(9)
C14B C12B C11B 109.2(9)
C14B C12B C13B 109.4(9)
C14B C12B C15B 109.8(10)
C15B C12B C11B 108.8(9)
C12B C13B H13G 109.5
C12B C13B H13H 109.5
C12B C13B H13I 109.5
H13G C13B H13H 109.5
H13G C13B H13I 109.5
H13H C13B H13I 109.5
C12B C14B H14G 109.5
C12B C14B H14H 109.5
C12B C14B H14I 109.5
H14G C14B H14H 109.5
H14G C14B H14I 109.5
H14H C14B H14I 109.5
C12B C15B H15G 109.5
C12B C15B H15H 109.5
C12B C15B H15I 109.5
H15G C15B H15H 109.5
H15G C15B H15I 109.5
H15H C15B H15I 109.5
C16 O7 Pd2 122.7(7)
O7 C16 C17 116.3(6)
O8 C16 O7 123.6(8)
O8 C16 C17 120.0(7)
C18 C17 C16 106.8(7)
C19 C17 C16 111.2(7)
C19 C17 C18 108.4(8)
C19 C17 C20 111.0(8)
C20 C17 C16 109.9(7)
C20 C17 C18 109.4(8)
C17 C18 H18A 109.5
C17 C18 H18B 109.5
C17 C18 H18C 109.5
H18A C18 H18B 109.5
H18A C18 H18C 109.5
H18B C18 H18C 109.5
C17 C19 H19A 109.5
C17 C19 H19B 109.5
C17 C19 H19C 109.5
H19A C19 H19B 109.5
H19A C19 H19C 109.5
H19B C19 H19C 109.5
C17 C20 H20A 109.5
C17 C20 H20B 109.5
C17 C20 H20C 109.5
H20A C20 H20B 109.5
H20A C20 H20C 109.5
H20B C20 H20C 109.5
C16A O7A Pd2 116.2(7)
O7A C16A C17A 111.3(7)
O8A C16A O7A 126.7(9)
O8A C16A C17A 121.6(8)
C18A C17A C16A 108.0(8)
C18A C17A C20A 109.9(9)
C19A C17A C16A 108.7(8)
C19A C17A C18A 109.9(9)
C19A C17A C20A 110.5(9)
C20A C17A C16A 109.8(8)
C17A C18A H18D 109.5
C17A C18A H18E 109.5
C17A C18A H18F 109.5
H18D C18A H18E 109.5
H18D C18A H18F 109.5
H18E C18A H18F 109.5
C17A C19A H19D 109.5
C17A C19A H19E 109.5
C17A C19A H19F 109.5
H19D C19A H19E 109.5
H19D C19A H19F 109.5
H19E C19A H19F 109.5
C17A C20A H20D 109.5
C17A C20A H20E 109.5
C17A C20A H20F 109.5
H20D C20A H20E 109.5
H20D C20A H20F 109.5
H20E C20A H20F 109.5
C21 N1 Pd1 116.9(3)
C25 N1 Pd1 124.1(3)
C25 N1 C21 116.9(4)
C28 N2 Pd2 125.1(3)
C28 N2 C31 117.4(4)
C31 N2 Pd2 116.5(3)
C32 N3 Pd1 117.4(3)
C36 N3 Pd1 124.2(3)
C36 N3 C32 117.5(4)
C39 N4 Pd2 124.1(3)
C39 N4 C42 117.1(4)
C42 N4 Pd2 117.6(3)
N1 C21 H21 118.1
N1 C21 C22 123.8(4)
C22 C21 H21 118.1
C21 C22 H22 120.4
C23 C22 C21 119.2(4)
C23 C22 H22 120.4
C22 C23 H23 121.5
C24 C23 C22 116.9(4)
C24 C23 H23 121.5
C23 C24 C25 121.1(4)
C23 C24 C26 130.0(4)
C25 C24 C26 108.8(4)
N1 C25 C24 121.5(4)
N1 C25 C28 130.4(4)
C24 C25 C28 108.1(4)
O9 C26 C24 127.0(4)
O9 C26 C27 127.4(4)
C27 C26 C24 105.6(4)
C28 C27 C26 109.2(4)
C29 C27 C26 129.4(4)
C29 C27 C28 121.4(4)
N2 C28 C25 130.2(4)
N2 C28 C27 121.7(4)
C27 C28 C25 108.0(4)
C27 C29 H29 121.8
C27 C29 C30 116.3(4)
C30 C29 H29 121.8
C29 C30 H30 119.9
C31 C30 C29 120.1(4)
C31 C30 H30 119.9
N2 C31 C30 122.8(4)
N2 C31 H31 118.6
C30 C31 H31 118.6
N3 C32 H32 118.4
N3 C32 C33 123.1(4)
C33 C32 H32 118.4
C32 C33 H33 120.0
C32 C33 C34 120.0(5)
C34 C33 H33 120.0
C33 C34 H34 121.9
C35 C34 C33 116.2(4)
C35 C34 H34 121.9
C34 C35 C36 121.4(4)
C34 C35 C37 129.6(4)
C36 C35 C37 108.8(4)
N3 C36 C35 121.5(4)
N3 C36 C39 130.3(4)
C35 C36 C39 108.1(4)
O10 C37 C35 127.2(4)
O10 C37 C38 127.1(5)
C35 C37 C38 105.6(4)
C39 C38 C37 108.3(4)
C40 C38 C37 130.3(4)
C40 C38 C39 121.2(4)
N4 C39 C36 130.2(4)
N4 C39 C38 121.4(4)
C38 C39 C36 108.3(4)
C38 C40 H40 121.5
C38 C40 C41 116.9(4)
C41 C40 H40 121.5
C40 C41 H41 120.4
C42 C41 C40 119.1(5)
C42 C41 H41 120.4
N4 C42 C41 123.6(4)
N4 C42 H42 118.2
C41 C42 H42 118.2
Cl1 C43 H43 107.7
Cl2 C43 Cl1 111.2
Cl2 C43 H43 107.7
Cl3 C43 Cl1 111.2
Cl3 C43 Cl2 111.2
Cl3 C43 H43 107.7
Cl4 C44 Cl5 121.6
Cl4 C44 Cl6 112.6
Cl4 C44 H44 104.6
Cl5 C44 Cl6 107.1
Cl5 C44 H44 104.6
Cl6 C44 H44 104.6
Cl4A C44A H44A 107.7
Cl5A C44A Cl4A 111.2
Cl5A C44A H44A 107.7
Cl6A C44A Cl4A 111.2
Cl6A C44A Cl5A 111.2
Cl6A C44A H44A 107.7
Cl4B C44B H44B 107.7
Cl5B C44B Cl4B 111.2
Cl5B C44B Cl6B 111.3
Cl5B C44B H44B 107.7
Cl6B C44B Cl4B 111.2
Cl6B C44B H44B 107.7
Cl7 C45 Cl9 111.2
Cl7 C45 H45 107.7
Cl8 C45 Cl7 111.3
Cl8 C45 Cl9 111.1
Cl8 C45 H45 107.7
Cl9 C45 H45 107.7

loop_
_geom_bond_atom_site_label_1
_geom_bond_atom_site_label_2
_geom_bond_distance
Pd1 Pd2 2.7788(9)
Pd1 O1 2.002(3)
Pd1 O3 1.990(5)
Pd1 O3A 2.003(7)
Pd1 N1 2.027(3)
Pd1 N3 2.025(3)
Pd2 O5 1.990(3)
Pd2 O7 2.010(6)
Pd2 O7A 1.993(7)
Pd2 N2 2.017(4)
Pd2 N4 2.019(4)
O1 C1 1.298(4)
O2 C1 1.224(5)
C1 C2 1.530(6)
C2 C3 1.487(7)
C2 C4 1.514(8)
C2 C5 1.543(7)
C2 C3A 1.521(8)
C2 C4A 1.537(9)
C2 C5A 1.517(8)
C3 H3A 0.9800
C3 H3B 0.9800
C3 H3C 0.9800
C4 H4A 0.9800
C4 H4B 0.9800
C4 H4C 0.9800
C5 H5A 0.9800
C5 H5B 0.9800
C5 H5C 0.9800
C3A H3AA 0.9800
C3A H3AB 0.9800
C3A H3AC 0.9800
C4A H4AA 0.9800
C4A H4AB 0.9800
C4A H4AC 0.9800
C5A H5AA 0.9800
C5A H5AB 0.9800
C5A H5AC 0.9800
O3 C6 1.299(7)
O4 C6 1.217(6)
C6 C7 1.536(6)
C7 C8 1.522(7)
C7 C9 1.517(8)
C7 C10 1.515(7)
C8 H8A 0.9800
C8 H8B 0.9800
C8 H8C 0.9800
C9 H9A 0.9800
C9 H9B 0.9800
C9 H9C 0.9800
C10 H10A 0.9800
C10 H10B 0.9800
C10 H10C 0.9800
O3A C6A 1.299(7)
O4A C6A 1.220(7)
C6A C7A 1.531(7)
C7A C8A 1.520(8)
C7A C9A 1.514(9)
C7A C10A 1.527(8)
C8A H8AA 0.9800
C8A H8AB 0.9800
C8A H8AC 0.9800
C9A H9AA 0.9800
C9A H9AB 0.9800
C9A H9AC 0.9800
C10A H10D 0.9800
C10A H10E 0.9800
C10A H10F 0.9800
O5 C11 1.301(7)
O6 C11 1.214(7)
C11 C12 1.531(7)
C12 C13 1.514(8)
C12 C14 1.518(9)
C12 C15 1.525(9)
C13 H13A 0.9800
C13 H13B 0.9800
C13 H13C 0.9800
C14 H14A 0.9800
C14 H14B 0.9800
C14 H14C 0.9800
C15 H15A 0.9800
C15 H15B 0.9800
C15 H15C 0.9800
O6A C11A 1.220(7)
C11A C12A 1.532(7)
C12A C13A 1.516(8)
C12A C14A 1.522(9)
C12A C15A 1.527(9)
C13A H13D 0.9800
C13A H13E 0.9800
C13A H13F 0.9800
C14A H14D 0.9800
C14A H14E 0.9800
C14A H14F 0.9800
C15A H15D 0.9800
C15A H15E 0.9800
C15A H15F 0.9800
O6B C11B 1.221(7)
C11B C12B 1.533(8)
C12B C13B 1.518(9)
C12B C14B 1.517(9)
C12B C15B 1.526(9)
C13B H13G 0.9800
C13B H13H 0.9800
C13B H13I 0.9800
C14B H14G 0.9800
C14B H14H 0.9800
C14B H14I 0.9800
C15B H15G 0.9800
C15B H15H 0.9800
C15B H15I 0.9800
O7 C16 1.296(7)
O8 C16 1.223(7)
C16 C17 1.531(7)
C17 C18 1.527(8)
C17 C19 1.510(8)
C17 C20 1.521(8)
C18 H18A 0.9800
C18 H18B 0.9800
C18 H18C 0.9800
C19 H19A 0.9800
C19 H19B 0.9800
C19 H19C 0.9800
C20 H20A 0.9800
C20 H20B 0.9800
C20 H20C 0.9800
O7A C16A 1.296(8)
O8A C16A 1.214(7)
C16A C17A 1.537(7)
C17A C18A 1.521(8)
C17A C19A 1.515(9)
C17A C20A 1.522(8)
C18A H18D 0.9800
C18A H18E 0.9800
C18A H18F 0.9800
C19A H19D 0.9800
C19A H19E 0.9800
C19A H19F 0.9800
C20A H20D 0.9800
C20A H20E 0.9800
C20A H20F 0.9800
O9 C26 1.212(5)
O10 C37 1.205(6)
N1 C21 1.345(5)
N1 C25 1.341(5)
N2 C28 1.336(5)
N2 C31 1.360(6)
N3 C32 1.349(6)
N3 C36 1.330(5)
N4 C39 1.331(5)
N4 C42 1.357(6)
C21 H21 0.9500
C21 C22 1.391(6)
C22 H22 0.9500
C22 C23 1.382(7)
C23 H23 0.9500
C23 C24 1.375(6)
C24 C25 1.402(6)
C24 C26 1.491(6)
C25 C28 1.498(6)
C26 C27 1.486(6)
C27 C28 1.400(6)
C27 C29 1.376(6)
C29 H29 0.9500
C29 C30 1.395(7)
C30 H30 0.9500
C30 C31 1.382(7)
C31 H31 0.9500
C32 H32 0.9500
C32 C33 1.386(6)
C33 H33 0.9500
C33 C34 1.391(7)
C34 H34 0.9500
C34 C35 1.375(7)
C35 C36 1.406(6)
C35 C37 1.487(7)
C36 C39 1.490(6)
C37 C38 1.499(6)
C38 C39 1.404(6)
C38 C40 1.375(7)
C40 H40 0.9500
C40 C41 1.388(7)
C41 H41 0.9500
C41 C42 1.384(7)
C42 H42 0.9500
Cl1 C43 1.7765
Cl2 C43 1.7759
Cl3 C43 1.7756
C43 H43 1.0000
Cl4 C44 1.6261
Cl5 C44 1.7162
Cl6 C44 1.8017
C44 H44 1.0000
Cl4A C44A 1.7761
Cl5A C44A 1.7759
Cl6A C44A 1.7755
C44A H44A 1.0000
Cl4B C44B 1.7780
Cl5B C44B 1.7745
Cl6B C44B 1.7760
C44B H44B 1.0000
Cl7 C45 1.7753
Cl8 C45 1.7750
Cl9 C45 1.7771
C45 H45 1.0000

loop_
_geom_torsion_atom_site_label_1
_geom_torsion_atom_site_label_2
_geom_torsion_atom_site_label_3
_geom_torsion_atom_site_label_4
_geom_torsion
Pd1 O1 C1 O2 4.1(6)
Pd1 O1 C1 C2 -177.0(3)
Pd1 O3 C6 O4 -1(3)
Pd1 O3 C6 C7 -177.3(10)
Pd1 O3A C6A O4A 1(5)
Pd1 O3A C6A C7A -175.4(16)
Pd1 N1 C21 C22 -159.6(4)
Pd1 N1 C25 C24 156.0(3)
Pd1 N1 C25 C28 -23.3(6)
Pd1 N3 C32 C33 -168.3(4)
Pd1 N3 C36 C35 163.6(3)
Pd1 N3 C36 C39 -11.9(7)
Pd2 O5 C11 O6 4(3)
Pd2 O5 C11 C12 -168.6(7)
Pd2 O7 C16 O8 -3(3)
Pd2 O7 C16 C17 -179.4(10)
Pd2 O7A C16A O8A 2(3)
Pd2 O7A C16A C17A -170.4(13)
Pd2 N2 C28 C25 -12.2(7)
Pd2 N2 C28 C27 162.7(3)
Pd2 N2 C31 C30 -166.7(4)
Pd2 N4 C39 C36 -19.4(6)
Pd2 N4 C39 C38 158.4(3)
Pd2 N4 C42 C41 -163.1(4)
O1 C1 C2 C3 34.0(7)
O1 C1 C2 C4 -92.4(7)
O1 C1 C2 C5 154.6(6)
O1 C1 C2 C3A 84.6(11)
O1 C1 C2 C4A -33.0(11)
O1 C1 C2 C5A -151.7(10)
O2 C1 C2 C3 -147.0(6)
O2 C1 C2 C4 86.6(7)
O2 C1 C2 C5 -26.4(7)
O2 C1 C2 C3A -96.4(11)
O2 C1 C2 C4A 146.0(10)
O2 C1 C2 C5A 27.3(11)
O3 C6 C7 C8 68.7(16)
O3 C6 C7 C9 -51.3(16)
O3 C6 C7 C10 -171.3(15)
O4 C6 C7 C8 -108.1(11)
O4 C6 C7 C9 131.9(11)
O4 C6 C7 C10 11.9(12)
O3A C6A C7A C8A 52(3)
O3A C6A C7A C9A -68(3)
O3A C6A C7A C10A 172(3)
O4A C6A C7A C8A -124.6(18)
O4A C6A C7A C9A 115.1(18)
O4A C6A C7A C10A -5(2)
O5 C11 C12 C13 -178.3(14)
O5 C11 C12 C14 -58.3(16)
O5 C11 C12 C15 59.5(16)
O6 C11 C12 C13 9(2)
O6 C11 C12 C14 129(2)
O6 C11 C12 C15 -113(2)
O6A C11A C12A C13A -28(2)
O6A C11A C12A C14A 93(2)
O6A C11A C12A C15A -149(2)
O6B C11B C12B C13B -4(3)
O6B C11B C12B C14B 116(2)
O6B C11B C12B C15B -124(2)
O7 C16 C17 C18 103.2(15)
O7 C16 C17 C19 -14.9(17)
O7 C16 C17 C20 -138.3(16)
O8 C16 C17 C18 -73.6(12)
O8 C16 C17 C19 168.4(11)
O8 C16 C17 C20 45.0(13)
O7A C16A C17A C18A 69(2)
O7A C16A C17A C19A -50(2)
O7A C16A C17A C20A -171.4(19)
O8A C16A C17A C18A -104.0(16)
O8A C16A C17A C19A 136.8(16)
O8A C16A C17A C20A 15.8(18)
O9 C26 C27 C28 -178.6(5)
O9 C26 C27 C29 3.3(8)
O10 C37 C38 C39 177.8(5)
O10 C37 C38 C40 2.8(9)
N1 C21 C22 C23 1.4(8)
N1 C25 C28 N2 -10.6(8)
N1 C25 C28 C27 173.9(4)
N3 C32 C33 C34 2.7(9)
N3 C36 C39 N4 -15.3(8)
N3 C36 C39 C38 166.8(5)
C21 N1 C25 C24 -7.0(6)
C21 N1 C25 C28 173.8(4)
C21 C22 C23 C24 -4.7(8)
C22 C23 C24 C25 2.4(7)
C22 C23 C24 C26 178.3(5)
C23 C24 C25 N1 3.7(7)
C23 C24 C25 C28 -176.9(4)
C23 C24 C26 O9 -1.1(8)
C23 C24 C26 C27 178.6(5)
C24 C25 C28 N2 170.0(5)
C24 C25 C28 C27 -5.4(5)
C24 C26 C27 C28 1.7(5)
C24 C26 C27 C29 -176.5(5)
C25 N1 C21 C22 4.6(7)
C25 C24 C26 O9 175.2(5)
C25 C24 C26 C27 -5.1(5)
C26 C24 C25 N1 -173.0(4)
C26 C24 C25 C28 6.4(5)
C26 C27 C28 N2 -173.8(4)
C26 C27 C28 C25 2.1(5)
C26 C27 C29 C30 177.7(5)
C27 C29 C30 C31 -2.7(8)
C28 N2 C31 C30 2.6(7)
C28 C27 C29 C30 -0.2(7)
C29 C27 C28 N2 4.6(7)
C29 C27 C28 C25 -179.5(4)
C29 C30 C31 N2 1.6(9)
C31 N2 C28 C25 179.5(4)
C31 N2 C28 C27 -5.6(7)
C32 N3 C36 C35 -5.9(6)
C32 N3 C36 C39 178.6(4)
C32 C33 C34 C35 -3.2(9)
C33 C34 C35 C36 -0.7(8)
C33 C34 C35 C37 173.8(5)
C34 C35 C36 N3 5.5(7)
C34 C35 C36 C39 -178.2(5)
C34 C35 C37 O10 1.4(10)
C34 C35 C37 C38 -176.4(5)
C35 C36 C39 N4 168.8(5)
C35 C36 C39 C38 -9.2(5)
C35 C37 C38 C39 -4.4(5)
C35 C37 C38 C40 -179.4(5)
C36 N3 C32 C33 1.9(7)
C36 C35 C37 O10 176.5(5)
C36 C35 C37 C38 -1.4(5)
C37 C35 C36 N3 -170.1(4)
C37 C35 C36 C39 6.3(5)
C37 C38 C39 N4 -170.0(4)
C37 C38 C39 C36 8.2(5)
C37 C38 C40 C41 176.1(5)
C38 C40 C41 C42 -5.4(8)
C39 N4 C42 C41 4.6(8)
C39 C38 C40 C41 1.6(8)
C40 C38 C39 N4 5.6(7)
C40 C38 C39 C36 -176.3(5)
C40 C41 C42 N4 2.4(9)
C42 N4 C39 C36 173.8(5)
C42 N4 C39 C38 -8.5(6)
